data_7156619
loop_
_publ_author_name
'Yu, Kun-Ming'
'Zhu, Hui-Kai'
'Zhao, Xiao-Li'
'Shi, Min'
'Zhao, Mei-Xin'

_publ_section_title
;
 Organocatalyzed asymmetric tandem conjugate addition-protonation of
 isocyanoacetates to 2-chloroacrylonitrile.
;
_journal_issue 3
_journal_name_full 'Organic &amp; biomolecular chemistry'
_journal_page_first 639
_journal_page_last 645
_journal_paper_doi 10.1039/c8ob02833h
_journal_volume 17
_journal_year 2019
_chemical_absolute_configuration ad
_chemical_formula_sum 'C13 H10 Br Cl N2 O2'
_chemical_formula_weight 341.59
_space_group_IT_number 19
_space_group_name_Hall 'P 2ac 2ab'
_space_group_name_H-M_alt 'P 21 21 21'
_symmetry_cell_setting orthorhombic
_symmetry_space_group_name_Hall 'P 2ac 2ab'
_symmetry_space_group_name_H-M 'P 21 21 21'
_atom_sites_solution_hydrogens geom
_atom_sites_solution_primary direct
_atom_sites_solution_secondary difmap
_audit_creation_method SHELXL-97
_audit_update_record
;
2018-10-15 deposited with the CCDC.
2018-12-17 downloaded from the CCDC.
;
_cell_angle_alpha 90.00
_cell_angle_beta 90.00
_cell_angle_gamma 90.00
_cell_formula_units_Z 4
_cell_length_a 5.9701(2)
_cell_length_b 7.3338(3)
_cell_length_c 31.4408(13)
_cell_measurement_temperature 173(2)
_cell_volume 1376.59(9)
_computing_structure_refinement 'SHELXL-97 (Sheldrick, 2008)'
_computing_structure_solution 'SHELXS-97 (Sheldrick, 2008)'
_diffrn_ambient_temperature 173(2)
_diffrn_measured_fraction_theta_full 0.997
_diffrn_measured_fraction_theta_max 0.997
_diffrn_radiation_monochromator graphite
_diffrn_radiation_source 'fine-focus sealed tube'
_diffrn_radiation_type MoK\a
_diffrn_radiation_wavelength 0.71073
_diffrn_reflns_av_R_equivalents 0.0361
_diffrn_reflns_av_sigmaI/netI 0.0308
_diffrn_reflns_limit_h_max 6
_diffrn_reflns_limit_h_min -7
_diffrn_reflns_limit_k_max 8
_diffrn_reflns_limit_k_min -8
_diffrn_reflns_limit_l_max 37
_diffrn_reflns_limit_l_min -37
_diffrn_reflns_number 15878
_diffrn_reflns_theta_full 25.00
_diffrn_reflns_theta_max 25.00
_diffrn_reflns_theta_min 2.59
_exptl_absorpt_coefficient_mu 3.178
_exptl_absorpt_correction_T_max 0.4295
_exptl_absorpt_correction_T_min 0.3487
_exptl_absorpt_correction_type multi-scan
_exptl_absorpt_process_details sadabs
_exptl_crystal_colour colorless
_exptl_crystal_density_diffrn 1.648
_exptl_crystal_density_method 'not measured'
_exptl_crystal_description block
_exptl_crystal_F_000 680
_exptl_crystal_size_max 0.42
_exptl_crystal_size_mid 0.36
_exptl_crystal_size_min 0.32
_refine_diff_density_max 0.336
_refine_diff_density_min -0.194
_refine_diff_density_rms 0.053
_refine_ls_abs_structure_details 'Flack H D (1983), Acta Cryst. A39, 876-881'
_refine_ls_abs_structure_Flack 0.003(8)
_refine_ls_extinction_method none
_refine_ls_goodness_of_fit_ref 1.059
_refine_ls_hydrogen_treatment constr
_refine_ls_matrix_type full
_refine_ls_number_parameters 172
_refine_ls_number_reflns 2422
_refine_ls_number_restraints 0
_refine_ls_restrained_S_all 1.059
_refine_ls_R_factor_all 0.0256
_refine_ls_R_factor_gt 0.0235
_refine_ls_shift/su_max 0.001
_refine_ls_shift/su_mean 0.000
_refine_ls_structure_factor_coef Fsqd
_refine_ls_weighting_details 'calc w=1/[\s^2^(Fo^2^)+(0.0272P)^2^+0.3509P] where P=(Fo^2^+2Fc^2^)/3'
_refine_ls_weighting_scheme calc
_refine_ls_wR_factor_gt 0.0560
_refine_ls_wR_factor_ref 0.0569
_reflns_number_gt 2312
_reflns_number_total 2422
_reflns_threshold_expression >2sigma(I)
_cod_data_source_file c8ob02833h2.cif
_cod_data_source_block z
_cod_depositor_comments
;
The following automatic conversions were performed:

'_symmetry_cell_setting' value 'Orthorhombic' changed to
'orthorhombic' according to
/home/data/users/saulius/crontab/automatic-downloads/rss-feeds/RSC/lib/dictionaries/cif_core.dic
dictionary named 'cif_core.dic' version 2.4.2 from 2011-04-26.

Automatic conversion script
Id: cif_fix_values 4973 2017-02-22 13:04:09Z antanas 

 Adding full bibliography for 7156619.cif.
;
_cod_original_sg_symbol_H-M P2(1)2(1)2(1)
_cod_database_code 7156619

loop_
_symmetry_equiv_pos_as_xyz
'x, y, z'
'-x+1/2, -y, z+1/2'
'-x, y+1/2, -z+1/2'
'x+1/2, -y+1/2, -z'

loop_
_atom_site_label
_atom_site_type_symbol
_atom_site_fract_x
_atom_site_fract_y
_atom_site_fract_z
_atom_site_U_iso_or_equiv
_atom_site_adp_type
_atom_site_occupancy
_atom_site_symmetry_multiplicity
_atom_site_calc_flag
_atom_site_refinement_flags
Br1 Br 0.10691(5) 0.77392(4) 0.235561(9) 0.03788(10) Uani 1 1 d .
Cl1 Cl 0.28471(14) -0.14637(11) 0.03479(2) 0.03863(19) Uani 1 1 d .
O2 O 0.2962(3) 0.2810(2) 0.05967(5) 0.0241(4) Uani 1 1 d .
O1 O 0.6393(3) 0.1768(3) 0.07647(6) 0.0302(4) Uani 1 1 d .
N1 N -0.2127(5) -0.3596(4) 0.07390(9) 0.0520(8) Uani 1 1 d .
C11 C 0.5990(5) -0.1118(4) 0.15959(9) 0.0335(6) Uani 1 1 d .
C1 C 0.4184(4) 0.3267(4) 0.18144(8) 0.0275(6) Uani 1 1 d .
H1A H 0.5556 0.2630 0.1850 0.033 Uiso 1 1 calc R
C2 C 0.3739(5) 0.4789(4) 0.20613(8) 0.0310(6) Uani 1 1 d .
H2A H 0.4803 0.5205 0.2264 0.037 Uiso 1 1 calc R
C3 C 0.1742(4) 0.5691(4) 0.20096(8) 0.0246(6) Uani 1 1 d .
C4 C 0.0170(4) 0.5118(4) 0.17172(8) 0.0241(6) Uani 1 1 d .
H4A H -0.1206 0.5755 0.1687 0.029 Uiso 1 1 calc R
C5 C 0.0621(4) 0.3602(4) 0.14680(8) 0.0219(5) Uani 1 1 d .
H5A H -0.0449 0.3202 0.1265 0.026 Uiso 1 1 calc R
C6 C 0.2634(4) 0.2662(3) 0.15142(7) 0.0200(5) Uani 1 1 d .
C7 C 0.3218(4) 0.1054(3) 0.12189(8) 0.0195(5) Uani 1 1 d .
C8 C 0.1126(4) -0.0069(3) 0.11017(8) 0.0222(5) Uani 1 1 d .
H8A H 0.0307 -0.0371 0.1366 0.027 Uiso 1 1 calc R
H8B H 0.0128 0.0696 0.0925 0.027 Uiso 1 1 calc R
C9 C 0.1615(4) -0.1843(4) 0.08615(8) 0.0266(6) Uani 1 1 d .
H9A H 0.2643 -0.2618 0.1036 0.032 Uiso 1 1 calc R
C10 C -0.0509(5) -0.2847(4) 0.07867(8) 0.0298(6) Uani 1 1 d .
N2 N 0.4784(3) -0.0128(3) 0.14298(7) 0.0228(5) Uani 1 1 d .
C12 C 0.4428(4) 0.1895(3) 0.08286(8) 0.0203(5) Uani 1 1 d .
C13 C 0.3868(5) 0.3674(4) 0.02162(8) 0.0304(6) Uani 1 1 d .
H13A H 0.2666 0.4316 0.0066 0.046 Uiso 1 1 calc R
H13B H 0.4510 0.2741 0.0029 0.046 Uiso 1 1 calc R
H13C H 0.5036 0.4546 0.0298 0.046 Uiso 1 1 calc R

loop_
_atom_site_aniso_label
_atom_site_aniso_U_11
_atom_site_aniso_U_22
_atom_site_aniso_U_33
_atom_site_aniso_U_23
_atom_site_aniso_U_13
_atom_site_aniso_U_12
Br1 0.03797(16) 0.03740(16) 0.03827(16) -0.01811(13) -0.00336(13) 0.00721(13)
Cl1 0.0502(5) 0.0337(4) 0.0320(4) -0.0065(3) 0.0048(3) 0.0034(3)
O2 0.0233(9) 0.0270(10) 0.0219(8) 0.0041(8) 0.0005(7) 0.0040(8)
O1 0.0174(10) 0.0421(11) 0.0311(10) 0.0034(8) 0.0022(7) 0.0024(8)
N1 0.0560(19) 0.0439(16) 0.0560(19) 0.0041(15) -0.0231(15) -0.0138(16)
C11 0.0267(15) 0.0361(17) 0.0378(16) 0.0028(12) -0.0025(14) 0.0038(16)
C1 0.0178(13) 0.0312(15) 0.0335(14) -0.0061(11) -0.0038(11) 0.0029(12)
C2 0.0252(14) 0.0383(16) 0.0296(14) -0.0091(12) -0.0074(13) -0.0010(14)
C3 0.0282(14) 0.0212(13) 0.0245(13) -0.0035(11) 0.0036(11) 0.0002(11)
C4 0.0208(13) 0.0275(15) 0.0241(13) 0.0028(11) 0.0005(11) 0.0058(11)
C5 0.0162(13) 0.0268(13) 0.0226(12) -0.0003(11) -0.0022(10) 0.0020(10)
C6 0.0198(12) 0.0199(13) 0.0204(11) 0.0010(11) 0.0005(9) -0.0011(11)
C7 0.0141(12) 0.0238(13) 0.0205(12) 0.0026(10) -0.0036(9) 0.0035(10)
C8 0.0196(12) 0.0243(13) 0.0227(12) -0.0002(10) -0.0010(11) 0.0018(12)
C9 0.0287(15) 0.0246(15) 0.0266(13) 0.0021(11) -0.0074(11) 0.0026(11)
C10 0.0397(17) 0.0202(13) 0.0295(14) 0.0025(12) -0.0068(11) 0.0007(13)
N2 0.0190(11) 0.0264(12) 0.0231(11) -0.0010(10) -0.0011(9) 0.0042(9)
C12 0.0201(14) 0.0187(13) 0.0221(12) -0.0038(10) -0.0016(9) 0.0008(10)
C13 0.0339(15) 0.0310(14) 0.0263(13) 0.0068(11) -0.0009(13) -0.0042(14)

loop_
_atom_type_symbol
_atom_type_description
_atom_type_scat_dispersion_real
_atom_type_scat_dispersion_imag
_atom_type_scat_source
C C 0.0033 0.0016 'International Tables Vol C Tables 4.2.6.8 and 6.1.1.4'
H H 0.0000 0.0000 'International Tables Vol C Tables 4.2.6.8 and 6.1.1.4'
N N 0.0061 0.0033 'International Tables Vol C Tables 4.2.6.8 and 6.1.1.4'
O O 0.0106 0.0060 'International Tables Vol C Tables 4.2.6.8 and 6.1.1.4'
Cl Cl 0.1484 0.1585 'International Tables Vol C Tables 4.2.6.8 and 6.1.1.4'
Br Br -0.2901 2.4595 'International Tables Vol C Tables 4.2.6.8 and 6.1.1.4'

loop_
_geom_angle_atom_site_label_1
_geom_angle_atom_site_label_2
_geom_angle_atom_site_label_3
_geom_angle
C12 O2 C13 115.3(2)
C2 C1 C6 120.6(2)
C2 C1 H1A 119.7
C6 C1 H1A 119.7
C3 C2 C1 119.2(3)
C3 C2 H2A 120.4
C1 C2 H2A 120.4
C2 C3 C4 121.5(2)
C2 C3 Br1 119.8(2)
C4 C3 Br1 118.64(19)
C3 C4 C5 119.3(2)
C3 C4 H4A 120.4
C5 C4 H4A 120.4
C4 C5 C6 120.4(2)
C4 C5 H5A 119.8
C6 C5 H5A 119.8
C5 C6 C1 119.0(2)
C5 C6 C7 120.7(2)
C1 C6 C7 120.1(2)
N2 C7 C8 108.4(2)
N2 C7 C6 109.29(19)
C8 C7 C6 111.72(19)
N2 C7 C12 107.54(18)
C8 C7 C12 113.6(2)
C6 C7 C12 106.11(19)
C9 C8 C7 114.7(2)
C9 C8 H8A 108.6
C7 C8 H8A 108.6
C9 C8 H8B 108.6
C7 C8 H8B 108.6
H8A C8 H8B 107.6
C10 C9 C8 109.7(2)
C10 C9 Cl1 106.50(17)
C8 C9 Cl1 112.94(18)
C10 C9 H9A 109.2
C8 C9 H9A 109.2
Cl1 C9 H9A 109.2
N1 C10 C9 178.5(3)
C11 N2 C7 177.8(3)
O1 C12 O2 126.7(2)
O1 C12 C7 124.0(2)
O2 C12 C7 109.22(19)
O2 C13 H13A 109.5
O2 C13 H13B 109.5
H13A C13 H13B 109.5
O2 C13 H13C 109.5
H13A C13 H13C 109.5
H13B C13 H13C 109.5

loop_
_geom_bond_atom_site_label_1
_geom_bond_atom_site_label_2
_geom_bond_distance
Br1 C3 1.898(3)
Cl1 C9 1.796(3)
O2 C12 1.322(3)
O2 C13 1.458(3)
O1 C12 1.193(3)
N1 C10 1.122(4)
C11 N2 1.148(3)
C1 C2 1.386(4)
C1 C6 1.394(3)
C1 H1A 0.9500
C2 C3 1.373(4)
C2 H2A 0.9500
C3 C4 1.379(4)
C4 C5 1.386(4)
C4 H4A 0.9500
C5 C6 1.393(3)
C5 H5A 0.9500
C6 C7 1.541(3)
C7 N2 1.437(3)
C7 C8 1.541(3)
C7 C12 1.552(3)
C8 C9 1.532(3)
C8 H8A 0.9900
C8 H8B 0.9900
C9 C10 1.485(4)
C9 H9A 1.0000
C13 H13A 0.9800
C13 H13B 0.9800
C13 H13C 0.9800

loop_
_geom_torsion_atom_site_label_1
_geom_torsion_atom_site_label_2
_geom_torsion_atom_site_label_3
_geom_torsion_atom_site_label_4
_geom_torsion
C6 C1 C2 C3 0.5(4)
C1 C2 C3 C4 -0.1(4)
C1 C2 C3 Br1 178.3(2)
C2 C3 C4 C5 -0.3(4)
Br1 C3 C4 C5 -178.76(19)
C3 C4 C5 C6 0.4(4)
C4 C5 C6 C1 0.1(4)
C4 C5 C6 C7 -175.9(2)
C2 C1 C6 C5 -0.5(4)
C2 C1 C6 C7 175.5(2)
C5 C6 C7 N2 -155.6(2)
C1 C6 C7 N2 28.4(3)
C5 C6 C7 C8 -35.7(3)
C1 C6 C7 C8 148.4(2)
C5 C6 C7 C12 88.7(3)
C1 C6 C7 C12 -87.3(3)
N2 C7 C8 C9 -51.2(3)
C6 C7 C8 C9 -171.7(2)
C12 C7 C8 C9 68.3(3)
C7 C8 C9 C10 177.1(2)
C7 C8 C9 Cl1 -64.3(2)
C8 C9 C10 N1 -42(12)
Cl1 C9 C10 N1 -165(12)
C8 C7 N2 C11 4(7)
C6 C7 N2 C11 126(7)
C12 C7 N2 C11 -119(7)
C13 O2 C12 O1 2.7(4)
C13 O2 C12 C7 -179.8(2)
N2 C7 C12 O1 -10.2(3)
C8 C7 C12 O1 -130.2(3)
C6 C7 C12 O1 106.6(3)
N2 C7 C12 O2 172.23(19)
C8 C7 C12 O2 52.3(3)
C6 C7 C12 O2 -70.9(2)
